data_4079553
loop_
_publ_author_name
'Nguyen, Minh-Hai'
'Yip, John H. K.'

_publ_section_title
;
 Platinum-Conjugated Homo- and Heterobichromophoric Complexes of Tetracene
 and Pentacene
;
_journal_issue 21
_journal_name_full Organometallics
_journal_page_first 7522
_journal_paper_doi 10.1021/om300815b
_journal_volume 31
_journal_year 2012
_chemical_formula_sum 'C51 H66 P2 Pt Si'
_chemical_formula_weight 964.16
_chemical_name_common T-Pt-Ac
_chemical_name_systematic
; 
 ? 
;
_space_group_IT_number 2
_symmetry_cell_setting triclinic
_symmetry_space_group_name_Hall '-P 1'
_symmetry_space_group_name_H-M 'P -1'
_atom_sites_solution_hydrogens geom
_atom_sites_solution_primary direct
_atom_sites_solution_secondary difmap
_audit_creation_method SHELXL-97
_cell_angle_alpha 62.204(7)
_cell_angle_beta 78.902(8)
_cell_angle_gamma 86.599(8)
_cell_formula_units_Z 2
_cell_length_a 9.680(3)
_cell_length_b 16.350(5)
_cell_length_c 17.323(6)
_cell_measurement_reflns_used 1000
_cell_measurement_temperature 100(2)
_cell_measurement_theta_max 19.09
_cell_measurement_theta_min 2.40
_cell_volume 2378.5(13)
_computing_cell_refinement 'Bruker SMART'
_computing_data_collection 'Bruker SMART'
_computing_data_reduction 'Bruker SAINT'
_computing_molecular_graphics 'Bruker SHELXTL'
_computing_publication_material 'Bruker SHELXTL'
_computing_structure_refinement 'SHELXL-97 (Sheldrick, 1997)'
_computing_structure_solution 'SHELXS-97 (Sheldrick, 1990)'
_diffrn_ambient_temperature 100(2)
_diffrn_measured_fraction_theta_full 0.995
_diffrn_measured_fraction_theta_max 0.995
_diffrn_measurement_device_type 'CCD area detector'
_diffrn_measurement_method 'phi and omega scans'
_diffrn_radiation_monochromator graphite
_diffrn_radiation_source 'fine-focus sealed tube'
_diffrn_radiation_type MoK\a
_diffrn_radiation_wavelength 0.71073
_diffrn_reflns_av_R_equivalents 0.1157
_diffrn_reflns_av_sigmaI/netI 0.1441
_diffrn_reflns_limit_h_max 12
_diffrn_reflns_limit_h_min -12
_diffrn_reflns_limit_k_max 21
_diffrn_reflns_limit_k_min -21
_diffrn_reflns_limit_l_max 22
_diffrn_reflns_limit_l_min -22
_diffrn_reflns_number 31128
_diffrn_reflns_theta_full 27.50
_diffrn_reflns_theta_max 27.50
_diffrn_reflns_theta_min 1.35
_exptl_absorpt_coefficient_mu 3.074
_exptl_absorpt_correction_T_max 0.8869
_exptl_absorpt_correction_T_min 0.2599
_exptl_absorpt_correction_type multi-scan
_exptl_absorpt_process_details 'Sadabs, (Sheldrick 2001)'
_exptl_crystal_colour RED
_exptl_crystal_density_diffrn 1.346
_exptl_crystal_density_meas ?
_exptl_crystal_density_method 'not measured'
_exptl_crystal_description NEEDLE
_exptl_crystal_F_000 988
_exptl_crystal_size_max 0.60
_exptl_crystal_size_mid 0.06
_exptl_crystal_size_min 0.04
_refine_diff_density_max 3.006
_refine_diff_density_min -1.818
_refine_diff_density_rms 0.193
_refine_ls_extinction_method none
_refine_ls_goodness_of_fit_ref 1.032
_refine_ls_hydrogen_treatment constr
_refine_ls_matrix_type full
_refine_ls_number_parameters 526
_refine_ls_number_reflns 10880
_refine_ls_number_restraints 30
_refine_ls_restrained_S_all 1.031
_refine_ls_R_factor_all 0.1231
_refine_ls_R_factor_gt 0.0787
_refine_ls_shift/su_max 0.001
_refine_ls_shift/su_mean 0.000
_refine_ls_structure_factor_coef Fsqd
_refine_ls_weighting_details 'calc w=1/[\s^2^(Fo^2^)+(0.0695P)^2^+0.0000P] where P=(Fo^2^+2Fc^2^)/3'
_refine_ls_weighting_scheme calc
_refine_ls_wR_factor_gt 0.1504
_refine_ls_wR_factor_ref 0.1664
_reflns_number_gt 7347
_reflns_number_total 10880
_reflns_threshold_expression >2sigma(I)
_cod_data_source_file om300815b_si_002.cif
_cod_data_source_block a575
_cod_depositor_comments
;
The following automatic conversions were performed:

'_symmetry_cell_setting' value 'Triclinic' changed to 'triclinic'
according to /home/saulius/struct/CIF-dictionaries/cif_core.dic
dictionary named 'cif_core.dic' version 2.4.2 from
2011-04-26.

'_exptl_absorpt_correction_type' value 'Multi-scan'
changed to 'multi-scan' according to
/home/saulius/struct/CIF-dictionaries/cif_core.dic dictionary named
'cif_core.dic' version 2.4.2 from 2011-04-26.

Automatic conversion script
Id: cif_fix_values 1891 2012-01-12 08:04:46Z andrius 

The following automatic conversions were performed:

'_exptl_crystal_density_meas' value 'Not Measured' was changed to '?'
- the value is perceived as not measured.

Automatic conversion script
Id: cif_fix_values 3008 2015-01-20 13:52:24Z robertas 
;
_cod_original_cell_volume 2378.6(14)
_cod_original_sg_symbol_H-M P-1
_cod_database_code 4079553

loop_
_symmetry_equiv_pos_as_xyz
'x, y, z'
'-x, -y, -z'

loop_
_atom_site_label
_atom_site_type_symbol
_atom_site_fract_x
_atom_site_fract_y
_atom_site_fract_z
_atom_site_U_iso_or_equiv
_atom_site_adp_type
_atom_site_occupancy
_atom_site_symmetry_multiplicity
_atom_site_calc_flag
_atom_site_refinement_flags
_atom_site_disorder_assembly
_atom_site_disorder_group
Pt1 Pt 1.06296(4) 0.78307(3) 0.75333(2) 0.02641(12) Uani 1 1 d . . .
P1 P 1.2221(3) 0.87741(17) 0.75983(16) 0.0336(6) Uani 1 1 d . . .
P2 P 0.9040(3) 0.6840(2) 0.7536(2) 0.0443(7) Uani 1 1 d . . .
Si1 Si 0.1521(3) 1.3259(2) 0.68785(19) 0.0397(7) Uani 1 1 d . A .
C1 C 0.9127(9) 0.8748(6) 0.7397(6) 0.029(2) Uani 1 1 d . . .
C2 C 0.8233(10) 0.9315(6) 0.7314(6) 0.031(2) Uani 1 1 d . . .
C3 C 0.7160(9) 0.9971(6) 0.7232(6) 0.030(2) Uani 1 1 d . . .
C4 C 0.7047(9) 1.0722(6) 0.6407(6) 0.031(2) Uani 1 1 d . . .
C5 C 0.7984(9) 1.0838(7) 0.5613(7) 0.038(2) Uani 1 1 d . . .
H5A H 0.8687 1.0399 0.5641 0.046 Uiso 1 1 calc R . .
C6 C 0.7874(10) 1.1570(8) 0.4820(7) 0.046(3) Uani 1 1 d . . .
H6 H 0.8530 1.1654 0.4303 0.055 Uiso 1 1 calc R . .
C7 C 0.6800(11) 1.2211(7) 0.4752(7) 0.046(3) Uani 1 1 d . . .
H7 H 0.6702 1.2700 0.4187 0.055 Uiso 1 1 calc R . .
C8 C 0.5916(10) 1.2127(7) 0.5489(6) 0.041(2) Uani 1 1 d . . .
H8 H 0.5236 1.2585 0.5439 0.049 Uiso 1 1 calc R . .
C9 C 0.5970(9) 1.1376(6) 0.6340(6) 0.031(2) Uani 1 1 d . . .
C10 C 0.4979(10) 1.1264(6) 0.7098(6) 0.033(2) Uani 1 1 d . . .
C11 C 0.5053(9) 1.0493(6) 0.7933(6) 0.030(2) Uani 1 1 d . . .
C12 C 0.4025(9) 1.0328(6) 0.8697(6) 0.031(2) Uani 1 1 d . . .
H12 H 0.3275 1.0741 0.8646 0.037 Uiso 1 1 calc R . .
C13 C 0.4085(9) 0.9567(6) 0.9531(6) 0.029(2) Uani 1 1 d . . .
C14 C 0.3075(9) 0.9404(7) 1.0303(6) 0.033(2) Uani 1 1 d . . .
H14 H 0.2325 0.9816 1.0263 0.040 Uiso 1 1 calc R . .
C15 C 0.3167(10) 0.8669(7) 1.1099(6) 0.039(2) Uani 1 1 d . . .
H15 H 0.2491 0.8578 1.1611 0.047 Uiso 1 1 calc R . .
C16 C 0.4264(10) 0.8036(7) 1.1172(7) 0.041(2) Uani 1 1 d . . .
H16 H 0.4309 0.7521 1.1732 0.049 Uiso 1 1 calc R . .
C17 C 0.5258(10) 0.8162(7) 1.0442(6) 0.034(2) Uani 1 1 d . . .
H17 H 0.5989 0.7735 1.0499 0.041 Uiso 1 1 calc R . .
C18 C 0.5199(9) 0.8932(6) 0.9598(6) 0.029(2) Uani 1 1 d . . .
C19 C 0.6190(9) 0.9083(6) 0.8855(6) 0.031(2) Uani 1 1 d . . .
H19 H 0.6930 0.8662 0.8910 0.037 Uiso 1 1 calc R . .
C20 C 0.6145(8) 0.9837(6) 0.8017(6) 0.026(2) Uani 1 1 d . . .
C21 C 0.3897(10) 1.1914(6) 0.7030(6) 0.035(2) Uani 1 1 d . . .
C22 C 0.2963(9) 1.2458(6) 0.6955(6) 0.034(2) Uani 1 1 d . . .
C23 C 1.2141(10) 0.6928(6) 0.7650(6) 0.036(2) Uani 1 1 d . . .
C24 C 1.3111(10) 0.6399(6) 0.7704(6) 0.035(2) Uani 1 1 d . . .
C25 C 1.4190(10) 0.5722(7) 0.7858(7) 0.042(3) Uani 1 1 d . . .
C26 C 1.4430(11) 0.5173(7) 0.8707(8) 0.055(3) Uani 1 1 d . . .
H26 H 1.3887 0.5259 0.9181 0.066 Uiso 1 1 calc R . .
C27 C 1.5446(12) 0.4491(8) 0.8899(8) 0.059(3) Uani 1 1 d . . .
H27 H 1.5595 0.4124 0.9490 0.070 Uiso 1 1 calc R . .
C28 C 1.6219(12) 0.4368(8) 0.8209(10) 0.060(4) Uani 1 1 d . . .
H28 H 1.6897 0.3901 0.8327 0.072 Uiso 1 1 calc R . .
C29 C 1.6028(13) 0.4905(9) 0.7362(10) 0.065(4) Uani 1 1 d . . .
H29 H 1.6580 0.4812 0.6894 0.078 Uiso 1 1 calc R . .
C30 C 1.5007(12) 0.5607(8) 0.7165(9) 0.058(3) Uani 1 1 d . . .
H30 H 1.4889 0.5989 0.6570 0.070 Uiso 1 1 calc R . .
C31 C 0.8826(15) 0.7056(9) 0.6426(9) 0.072(4) Uani 1 1 d . . .
H31A H 0.9756 0.7032 0.6081 0.086 Uiso 1 1 calc R . .
H31B H 0.8208 0.6560 0.6487 0.086 Uiso 1 1 calc R . .
C32 C 0.8193(17) 0.7991(11) 0.5919(11) 0.096(5) Uani 1 1 d . . .
H32A H 0.7238 0.7999 0.6231 0.144 Uiso 1 1 calc R . .
H32B H 0.8157 0.8093 0.5319 0.144 Uiso 1 1 calc R . .
H32C H 0.8778 0.8483 0.5880 0.144 Uiso 1 1 calc R . .
C33 C 0.9494(12) 0.5625(8) 0.7992(8) 0.054(3) Uani 1 1 d . . .
H33A H 0.8773 0.5281 0.7912 0.064 Uiso 1 1 calc R . .
H33B H 1.0406 0.5578 0.7645 0.064 Uiso 1 1 calc R . .
C34 C 0.9603(13) 0.5159(8) 0.8967(8) 0.065(4) Uani 1 1 d . . .
H34A H 1.0173 0.5554 0.9080 0.098 Uiso 1 1 calc R . .
H34B H 1.0049 0.4562 0.9121 0.098 Uiso 1 1 calc R . .
H34C H 0.8659 0.5058 0.9332 0.098 Uiso 1 1 calc R . .
C35 C 0.7242(11) 0.6882(8) 0.8082(11) 0.075(5) Uani 1 1 d . . .
H35A H 0.6855 0.7491 0.7731 0.090 Uiso 1 1 calc R . .
H35B H 0.6646 0.6400 0.8099 0.090 Uiso 1 1 calc R . .
C36 C 0.7177(16) 0.6731(9) 0.9027(11) 0.105(7) Uani 1 1 d . . .
H36A H 0.7345 0.6081 0.9412 0.157 Uiso 1 1 calc R . .
H36B H 0.6244 0.6889 0.9249 0.157 Uiso 1 1 calc R . .
H36C H 0.7899 0.7126 0.9028 0.157 Uiso 1 1 calc R . .
C37 C 1.3590(11) 0.9304(7) 0.6606(7) 0.043(3) Uani 1 1 d . . .
H37A H 1.4393 0.9508 0.6760 0.052 Uiso 1 1 calc R . .
H37B H 1.3932 0.8828 0.6419 0.052 Uiso 1 1 calc R . .
C38 C 1.3117(13) 1.0133(8) 0.5819(8) 0.064(4) Uani 1 1 d . . .
H38A H 1.2251 0.9960 0.5707 0.096 Uiso 1 1 calc R . .
H38B H 1.3857 1.0317 0.5290 0.096 Uiso 1 1 calc R . .
H38C H 1.2939 1.0651 0.5957 0.096 Uiso 1 1 calc R . .
C39 C 1.3252(11) 0.8150(7) 0.8467(7) 0.043(3) Uani 1 1 d . . .
H39A H 1.3983 0.7812 0.8257 0.051 Uiso 1 1 calc R . .
H39B H 1.3744 0.8609 0.8551 0.051 Uiso 1 1 calc R . .
C40 C 1.2433(13) 0.7466(8) 0.9362(7) 0.059(3) Uani 1 1 d . . .
H40A H 1.1620 0.7768 0.9541 0.088 Uiso 1 1 calc R . .
H40B H 1.3043 0.7253 0.9805 0.088 Uiso 1 1 calc R . .
H40C H 1.2105 0.6936 0.9318 0.088 Uiso 1 1 calc R . .
C41 C 1.1507(10) 0.9759(7) 0.7742(7) 0.038(2) Uani 1 1 d . . .
H41A H 1.2304 1.0165 0.7654 0.045 Uiso 1 1 calc R . .
H41B H 1.0958 1.0116 0.7269 0.045 Uiso 1 1 calc R . .
C42 C 1.0564(11) 0.9531(8) 0.8640(7) 0.048(3) Uani 1 1 d . . .
H42A H 0.9896 0.9024 0.8801 0.073 Uiso 1 1 calc R . .
H42B H 1.0044 1.0079 0.8598 0.073 Uiso 1 1 calc R . .
H42C H 1.1147 0.9344 0.9095 0.073 Uiso 1 1 calc R . .
C43 C 0.1076(11) 1.3295(7) 0.7975(7) 0.040(2) Uani 1 1 d . . .
H43 H 0.0243 1.3692 0.7953 0.049 Uiso 1 1 calc R . .
C44 C 0.0660(13) 1.2312(8) 0.8764(8) 0.065(4) Uani 1 1 d . . .
H44A H 0.1492 1.1930 0.8848 0.097 Uiso 1 1 calc R . .
H44B H -0.0062 1.2024 0.8633 0.097 Uiso 1 1 calc R . .
H44C H 0.0287 1.2363 0.9307 0.097 Uiso 1 1 calc R . .
C45 C 0.2287(12) 1.3727(8) 0.8127(8) 0.055(3) Uani 1 1 d . . .
H45A H 0.2081 1.3654 0.8733 0.082 Uiso 1 1 calc R . .
H45B H 0.2397 1.4387 0.7701 0.082 Uiso 1 1 calc R . .
H45C H 0.3161 1.3418 0.8045 0.082 Uiso 1 1 calc R . .
C46 C 0.0006(14) 1.2790(12) 0.6668(12) 0.087(4) Uani 1 1 d DU . .
H46A H -0.0210 1.2205 0.7240 0.105 Uiso 0.74(3) 1 calc PR A 1
H46B H 0.0272 1.3126 0.6006 0.105 Uiso 0.26(3) 1 calc PR A 2
C47 C -0.1361(11) 1.3276(9) 0.6724(8) 0.062(3) Uani 1 1 d . A .
H47A H -0.2116 1.2955 0.6655 0.094 Uiso 1 1 calc R . .
H47B H -0.1255 1.3917 0.6250 0.094 Uiso 1 1 calc R . .
H47C H -0.1598 1.3271 0.7302 0.094 Uiso 1 1 calc R . .
C48 C 0.029(2) 1.2406(19) 0.6044(18) 0.088(4) Uani 0.74(3) 1 d PDU A 1
H48A H -0.0590 1.2181 0.6001 0.131 Uiso 0.74(3) 1 calc PR A 1
H48B H 0.0933 1.1892 0.6255 0.131 Uiso 0.74(3) 1 calc PR A 1
H48C H 0.0735 1.2887 0.5458 0.131 Uiso 0.74(3) 1 calc PR A 1
C48A C -0.025(6) 1.189(3) 0.673(5) 0.087(4) Uani 0.26(3) 1 d PDU A 2
H48D H -0.1193 1.1862 0.6610 0.131 Uiso 0.26(3) 1 calc PR A 2
H48E H -0.0182 1.1399 0.7323 0.131 Uiso 0.26(3) 1 calc PR A 2
H48F H 0.0456 1.1799 0.6286 0.131 Uiso 0.26(3) 1 calc PR A 2
C49 C 0.2203(18) 1.4431(8) 0.5960(8) 0.094(6) Uani 1 1 d D . .
H49A H 0.1911 1.4364 0.5468 0.113 Uiso 0.35(2) 1 calc PR A 1
H49B H 0.3000 1.4550 0.6190 0.113 Uiso 0.65(2) 1 calc PR A 2
C50 C 0.1242(16) 1.5219(8) 0.5915(9) 0.081(5) Uani 1 1 d . A .
H50A H 0.1725 1.5812 0.5484 0.122 Uiso 1 1 calc R . .
H50B H 0.1010 1.5194 0.6502 0.122 Uiso 1 1 calc R . .
H50C H 0.0375 1.5157 0.5731 0.122 Uiso 1 1 calc R . .
C51 C 0.368(3) 1.472(2) 0.553(3) 0.079(7) Uani 0.35(2) 1 d PDU A 1
H51A H 0.3725 1.5372 0.5079 0.119 Uiso 0.35(2) 1 calc PR A 1
H51B H 0.4056 1.4341 0.5237 0.119 Uiso 0.35(2) 1 calc PR A 1
H51C H 0.4234 1.4640 0.5971 0.119 Uiso 0.35(2) 1 calc PR A 1
C51A C 0.296(3) 1.4463(14) 0.5102(11) 0.079(7) Uani 0.65(2) 1 d PDU A 2
H51D H 0.3287 1.5099 0.4678 0.119 Uiso 0.65(2) 1 calc PR A 2
H51E H 0.2316 1.4247 0.4857 0.119 Uiso 0.65(2) 1 calc PR A 2
H51F H 0.3770 1.4062 0.5213 0.119 Uiso 0.65(2) 1 calc PR A 2

loop_
_atom_site_aniso_label
_atom_site_aniso_U_11
_atom_site_aniso_U_22
_atom_site_aniso_U_33
_atom_site_aniso_U_23
_atom_site_aniso_U_13
_atom_site_aniso_U_12
Pt1 0.01781(17) 0.02848(19) 0.02893(19) -0.01146(14) -0.00249(12) 0.00735(12)
P1 0.0276(13) 0.0365(14) 0.0329(14) -0.0136(12) -0.0080(11) 0.0134(11)
P2 0.0258(14) 0.0439(16) 0.0597(19) -0.0227(15) -0.0034(13) -0.0001(12)
Si1 0.0357(15) 0.0452(17) 0.0438(17) -0.0258(14) -0.0116(13) 0.0204(13)
C1 0.021(4) 0.040(5) 0.032(5) -0.025(4) 0.001(4) 0.003(4)
C2 0.032(5) 0.035(5) 0.027(5) -0.018(4) -0.002(4) 0.001(4)
C3 0.018(4) 0.041(6) 0.040(6) -0.027(5) -0.008(4) 0.009(4)
C4 0.020(4) 0.032(5) 0.035(5) -0.012(4) -0.005(4) 0.003(4)
C5 0.022(5) 0.045(6) 0.048(6) -0.023(5) -0.005(4) 0.009(4)
C6 0.026(5) 0.062(7) 0.037(6) -0.019(5) 0.006(4) 0.008(5)
C7 0.043(6) 0.045(6) 0.031(6) -0.005(5) -0.006(5) 0.013(5)
C8 0.040(6) 0.046(6) 0.027(5) -0.013(5) -0.001(4) 0.013(5)
C9 0.029(5) 0.036(5) 0.032(5) -0.020(4) -0.005(4) 0.006(4)
C10 0.031(5) 0.028(5) 0.040(6) -0.017(4) -0.006(4) 0.012(4)
C11 0.022(5) 0.032(5) 0.037(5) -0.017(4) -0.010(4) 0.006(4)
C12 0.022(4) 0.040(5) 0.038(5) -0.022(5) -0.014(4) 0.007(4)
C13 0.025(5) 0.033(5) 0.033(5) -0.020(4) -0.003(4) 0.000(4)
C14 0.025(5) 0.046(6) 0.036(6) -0.025(5) -0.004(4) 0.000(4)
C15 0.034(5) 0.053(6) 0.028(5) -0.021(5) 0.007(4) -0.003(5)
C16 0.041(6) 0.037(6) 0.040(6) -0.015(5) -0.007(5) 0.000(5)
C17 0.034(5) 0.039(6) 0.030(5) -0.016(4) -0.005(4) 0.002(4)
C18 0.024(5) 0.039(5) 0.028(5) -0.020(4) -0.004(4) 0.003(4)
C19 0.024(5) 0.033(5) 0.038(5) -0.018(4) -0.012(4) 0.010(4)
C20 0.016(4) 0.040(5) 0.034(5) -0.026(4) -0.004(4) 0.004(4)
C21 0.034(5) 0.035(5) 0.039(6) -0.022(5) -0.002(4) 0.005(4)
C22 0.028(5) 0.036(5) 0.035(5) -0.017(4) -0.003(4) 0.008(4)
C23 0.034(5) 0.032(5) 0.036(6) -0.017(5) 0.004(4) 0.010(4)
C24 0.030(5) 0.034(5) 0.037(6) -0.014(5) -0.003(4) 0.000(4)
C25 0.027(5) 0.029(5) 0.056(7) -0.011(5) -0.001(5) 0.004(4)
C26 0.035(6) 0.031(6) 0.074(9) -0.007(6) -0.001(6) 0.005(5)
C27 0.039(6) 0.041(7) 0.064(8) -0.001(6) -0.008(6) 0.012(5)
C28 0.033(6) 0.034(6) 0.095(10) -0.018(7) -0.007(7) 0.012(5)
C29 0.046(7) 0.065(9) 0.100(11) -0.055(9) -0.005(7) 0.017(6)
C30 0.050(7) 0.049(7) 0.082(9) -0.037(7) -0.009(7) 0.010(6)
C31 0.078(10) 0.060(8) 0.094(11) -0.044(8) -0.032(8) -0.001(7)
C32 0.094(12) 0.098(12) 0.103(13) -0.041(10) -0.057(10) 0.028(10)
C33 0.046(7) 0.055(7) 0.075(9) -0.045(7) -0.002(6) -0.012(5)
C34 0.058(8) 0.052(7) 0.064(9) -0.016(6) 0.008(7) -0.006(6)
C35 0.028(6) 0.042(7) 0.131(13) -0.031(8) 0.019(7) -0.009(5)
C36 0.098(12) 0.052(9) 0.103(13) -0.014(8) 0.060(10) -0.004(8)
C37 0.035(6) 0.052(7) 0.055(7) -0.038(6) -0.006(5) 0.006(5)
C38 0.064(8) 0.059(8) 0.047(7) -0.011(6) 0.003(6) 0.000(6)
C39 0.042(6) 0.045(6) 0.058(7) -0.032(6) -0.028(5) 0.012(5)
C40 0.069(8) 0.061(8) 0.040(7) -0.016(6) -0.021(6) 0.021(6)
C41 0.030(5) 0.043(6) 0.055(7) -0.034(5) -0.012(5) 0.009(4)
C42 0.037(6) 0.056(7) 0.054(7) -0.028(6) -0.010(5) 0.008(5)
C43 0.039(6) 0.043(6) 0.047(6) -0.027(5) -0.009(5) 0.013(5)
C44 0.053(7) 0.070(9) 0.049(7) -0.015(6) 0.010(6) -0.007(6)
C45 0.053(7) 0.058(7) 0.059(8) -0.029(6) -0.021(6) 0.007(6)
C46 0.058(7) 0.133(10) 0.136(11) -0.111(9) -0.043(7) 0.038(7)
C47 0.035(6) 0.094(10) 0.068(8) -0.046(8) -0.017(6) 0.022(6)
C48 0.059(7) 0.133(10) 0.136(11) -0.110(9) -0.043(7) 0.038(7)
C48A 0.059(7) 0.133(11) 0.135(11) -0.111(9) -0.043(7) 0.038(7)
C49 0.153(15) 0.045(7) 0.048(8) -0.009(6) 0.014(9) 0.044(9)
C50 0.123(13) 0.053(8) 0.072(9) -0.032(7) -0.034(9) 0.049(8)
C51 0.096(17) 0.052(11) 0.057(13) -0.009(9) 0.006(11) 0.029(11)
C51A 0.096(17) 0.052(11) 0.057(13) -0.009(9) 0.006(10) 0.030(11)

loop_
_atom_type_symbol
_atom_type_description
_atom_type_scat_dispersion_real
_atom_type_scat_dispersion_imag
_atom_type_scat_source
C C 0.0033 0.0016 'International Tables Vol C Tables 4.2.6.8 and 6.1.1.4'
H H 0.0000 0.0000 'International Tables Vol C Tables 4.2.6.8 and 6.1.1.4'
Si Si 0.0817 0.0704 'International Tables Vol C Tables 4.2.6.8 and 6.1.1.4'
P P 0.1023 0.0942 'International Tables Vol C Tables 4.2.6.8 and 6.1.1.4'
Pt Pt -1.7033 8.3905 'International Tables Vol C Tables 4.2.6.8 and 6.1.1.4'

loop_
_geom_angle_atom_site_label_1
_geom_angle_atom_site_label_2
_geom_angle_atom_site_label_3
_geom_angle
C23 Pt1 C1 179.1(4)
C23 Pt1 P1 88.0(3)
C1 Pt1 P1 91.8(3)
C23 Pt1 P2 91.0(3)
C1 Pt1 P2 89.3(3)
P1 Pt1 P2 177.36(11)
C41 P1 C39 106.8(5)
C41 P1 C37 103.2(5)
C39 P1 C37 102.1(5)
C41 P1 Pt1 116.4(3)
C39 P1 Pt1 112.9(4)
C37 P1 Pt1 114.1(4)
C33 P2 C35 107.1(6)
C33 P2 C31 99.7(6)
C35 P2 C31 103.3(7)
C33 P2 Pt1 116.2(4)
C35 P2 Pt1 114.4(5)
C31 P2 Pt1 114.5(4)
C22 Si1 C46 107.0(5)
C22 Si1 C49 107.0(5)
C46 Si1 C49 113.7(8)
C22 Si1 C43 107.5(4)
C46 Si1 C43 111.4(6)
C49 Si1 C43 109.9(5)
C2 C1 Pt1 178.9(8)
C1 C2 C3 178.9(11)
C4 C3 C2 121.4(8)
C4 C3 C20 119.8(8)
C2 C3 C20 118.7(8)
C3 C4 C9 120.6(8)
C3 C4 C5 120.9(8)
C9 C4 C5 118.5(8)
C6 C5 C4 120.4(9)
C5 C6 C7 121.1(9)
C8 C7 C6 119.8(9)
C7 C8 C9 122.0(9)
C10 C9 C8 121.4(8)
C10 C9 C4 120.5(8)
C8 C9 C4 118.1(8)
C9 C10 C11 119.6(8)
C9 C10 C21 120.5(8)
C11 C10 C21 119.9(8)
C12 C11 C10 121.1(8)
C12 C11 C20 118.2(8)
C10 C11 C20 120.7(8)
C13 C12 C11 121.8(8)
C12 C13 C14 122.2(8)
C12 C13 C18 118.8(8)
C14 C13 C18 119.0(8)
C15 C14 C13 120.9(9)
C14 C15 C16 120.6(9)
C17 C16 C15 120.6(9)
C16 C17 C18 120.2(9)
C19 C18 C17 121.6(8)
C19 C18 C13 119.6(8)
C17 C18 C13 118.8(8)
C18 C19 C20 122.4(8)
C19 C20 C11 119.2(8)
C19 C20 C3 122.0(8)
C11 C20 C3 118.8(8)
C22 C21 C10 178.0(11)
C21 C22 Si1 178.1(9)
C24 C23 Pt1 177.5(9)
C23 C24 C25 174.4(10)
C26 C25 C30 118.6(10)
C26 C25 C24 120.0(10)
C30 C25 C24 121.5(10)
C25 C26 C27 122.5(12)
C28 C27 C26 118.2(12)
C29 C28 C27 121.0(10)
C28 C29 C30 120.8(12)
C25 C30 C29 118.9(12)
C32 C31 P2 112.5(10)
C34 C33 P2 115.2(8)
C36 C35 P2 112.1(10)
C38 C37 P1 114.5(7)
C40 C39 P1 115.9(8)
C42 C41 P1 116.0(7)
C45 C43 C44 110.5(9)
C45 C43 Si1 111.6(7)
C44 C43 Si1 111.2(7)
C48 C46 C48A 45(3)
C48 C46 C47 118.6(12)
C48A C46 C47 111(2)
C48 C46 Si1 118.2(12)
C48A C46 Si1 131(2)
C47 C46 Si1 114.9(9)
C51 C49 C51A 52.2(18)
C51 C49 C50 114.6(18)
C51A C49 C50 118.3(12)
C51 C49 Si1 127.1(17)
C51A C49 Si1 116.3(11)
C50 C49 Si1 114.1(10)

loop_
_geom_bond_atom_site_label_1
_geom_bond_atom_site_label_2
_geom_bond_distance
Pt1 C23 1.984(9)
Pt1 C1 1.991(9)
Pt1 P1 2.297(3)
Pt1 P2 2.298(3)
P1 C41 1.819(9)
P1 C39 1.824(10)
P1 C37 1.826(11)
P2 C33 1.824(12)
P2 C35 1.829(11)
P2 C31 1.836(14)
Si1 C22 1.837(9)
Si1 C46 1.862(14)
Si1 C49 1.882(13)
Si1 C43 1.893(10)
C1 C2 1.207(12)
C2 C3 1.426(12)
C3 C4 1.403(12)
C3 C20 1.447(12)
C4 C9 1.430(12)
C4 C5 1.431(13)
C5 C6 1.355(14)
C6 C7 1.412(13)
C7 C8 1.346(13)
C8 C9 1.419(13)
C9 C10 1.411(12)
C10 C11 1.419(12)
C10 C21 1.428(12)
C11 C12 1.417(12)
C11 C20 1.438(11)
C12 C13 1.410(12)
C13 C14 1.418(12)
C13 C18 1.434(12)
C14 C15 1.357(13)
C15 C16 1.419(13)
C16 C17 1.372(13)
C17 C18 1.425(12)
C18 C19 1.377(12)
C19 C20 1.407(12)
C21 C22 1.211(12)
C23 C24 1.226(12)
C24 C25 1.443(13)
C25 C26 1.379(15)
C25 C30 1.388(15)
C26 C27 1.403(14)
C27 C28 1.375(17)
C28 C29 1.358(18)
C29 C30 1.428(15)
C31 C32 1.526(18)
C33 C34 1.518(16)
C35 C36 1.53(2)
C37 C38 1.533(15)
C39 C40 1.516(15)
C41 C42 1.532(14)
C43 C45 1.528(14)
C43 C44 1.559(15)
C46 C48 1.463(15)
C46 C48A 1.464(19)
C46 C47 1.513(15)
C49 C51 1.470(19)
C49 C51A 1.504(15)
C49 C50 1.524(15)
